data_7050443
loop_
_publ_author_name
'Sladek, Marianna I.'
'Braun, Thomas'
'Neumann, Beate'
'Stammler, Hans-Georg'

_publ_section_title
;
 3-Fluoropyridyl nickel complexes as useful tools for the selective
 synthesis of new 2,4,5,6-tetrafluoropyridines: a route complementing
 the established methods to access fluorinated pyridines
;
_journal_issue 2
_journal_name_full 'New Journal of Chemistry'
_journal_page_first 313
_journal_paper_doi 10.1039/b207943g
_journal_volume 27
_journal_year 2003
_chemical_formula_moiety 'C18 H33 F4 N Ni P2'
_chemical_formula_sum 'C18 H33 F4 N Ni P2'
_chemical_formula_weight 460.10
_chemical_name_systematic ?
_space_group_IT_number 33
_symmetry_cell_setting orthorhombic
_symmetry_space_group_name_Hall 'P 2c -2n'
_symmetry_space_group_name_H-M 'P n a 21'
_atom_sites_solution_hydrogens geom
_atom_sites_solution_primary direct
_atom_sites_solution_secondary difmap
_audit_creation_method SHELXL-97
_cell_angle_alpha 90.000
_cell_angle_beta 90.000
_cell_angle_gamma 90.000
_cell_formula_units_Z 4
_cell_length_a 23.4610(3)
_cell_length_b 8.7220(4)
_cell_length_c 10.8680(9)
_cell_measurement_temperature 173(2)
_cell_volume 2223.9(2)
_computing_data_collection 'KappaCCD '
_computing_data_reduction 'EVALCCD (Duisenberg, 1998, Thesis. Utrecht Un'
_computing_molecular_graphics 'SHELXTL-PLUS (1990)'
_computing_publication_material 'SHELXL-97 (Sheldrick, 1997)'
_computing_structure_refinement 'SHELXL-97 (Sheldrick, 1997)'
_computing_structure_solution 'SHELXS-97 (Sheldrick, 1990)'
_diffrn_ambient_temperature 173(2)
_diffrn_measured_fraction_theta_full 0.984
_diffrn_measured_fraction_theta_max 0.984
_diffrn_measurement_device_type KappaCCD
_diffrn_measurement_method 'CCD; rotation images; fine slices'
_diffrn_radiation_monochromator graphite
_diffrn_radiation_source 'fine-focus sealed tube'
_diffrn_radiation_type MoK\a
_diffrn_radiation_wavelength 0.71073
_diffrn_reflns_av_R_equivalents 0.0290
_diffrn_reflns_av_sigmaI/netI 0.0376
_diffrn_reflns_limit_h_max 32
_diffrn_reflns_limit_h_min -32
_diffrn_reflns_limit_k_max 12
_diffrn_reflns_limit_k_min -11
_diffrn_reflns_limit_l_max 15
_diffrn_reflns_limit_l_min -15
_diffrn_reflns_number 18038
_diffrn_reflns_theta_full 30.00
_diffrn_reflns_theta_max 30.00
_diffrn_reflns_theta_min 3.12
_exptl_absorpt_coefficient_mu 1.051
_exptl_absorpt_correction_T_max 0.830
_exptl_absorpt_correction_T_min 0.726
_exptl_absorpt_correction_type multi-scan
_exptl_absorpt_process_details
; 
multi-scan from symmetry-related measurements 
Sortav (Blessing 1995) 
;
_exptl_crystal_colour yellow
_exptl_crystal_density_diffrn 1.374
_exptl_crystal_density_method 'not measured'
_exptl_crystal_description irregular
_exptl_crystal_F_000 968
_exptl_crystal_size_max 0.18
_exptl_crystal_size_mid 0.18
_exptl_crystal_size_min 0.14
_refine_diff_density_max 0.898
_refine_diff_density_min -0.701
_refine_diff_density_rms 0.125
_refine_ls_abs_structure_details 'Flack H D (1983), Acta Cryst. A39, 876-881'
_refine_ls_abs_structure_Flack 0.019(11)
_refine_ls_extinction_coef 0.0006(5)
_refine_ls_extinction_expression Fc^*^=kFc[1+0.001xFc^2^\l^3^/sin(2\q)]^-1/4^
_refine_ls_extinction_method SHELXL
_refine_ls_goodness_of_fit_ref 1.087
_refine_ls_hydrogen_treatment mixed
_refine_ls_matrix_type full
_refine_ls_number_parameters 243
_refine_ls_number_reflns 6029
_refine_ls_number_restraints 1
_refine_ls_restrained_S_all 1.087
_refine_ls_R_factor_all 0.0521
_refine_ls_R_factor_gt 0.0337
_refine_ls_shift/su_max 0.033
_refine_ls_shift/su_mean 0.001
_refine_ls_structure_factor_coef Fsqd
_refine_ls_weighting_details
;
calc w=1/[\s^2^(Fo^2^)+(0.0353P)^2^+1.1748P] where 
P=(Fo^2^+2Fc^2^)/3
;
_refine_ls_weighting_scheme calc
_refine_ls_wR_factor_gt 0.0762
_refine_ls_wR_factor_ref 0.0846
_reflns_number_gt 5201
_reflns_number_total 6029
_reflns_threshold_expression >2sigma(I)
_cod_data_source_file b207943g.txt
_cod_data_source_block compound3
_cod_depositor_comments
;
The following automatic conversions were performed:
'_atom_site_symetry_multiplicity' tag replaced with
'_atom_site_symmetry_multiplicity'.

Automatic conversion script
Id: cif_correct_tags 1440 2010-10-19 06:21:57Z saulius 

The following automatic conversions were performed:
'_symmetry_cell_setting' value 'Orthorhombic' changed to 'orthorhombic'
according to '/home/saulius/struct/CIF-dictionaries/cif_core.dic'
dictionary named 'cif_core.dic' version 2.4.1 from 2010-06-29.

Automatic conversion script
Id: cif_fix_enum 1527 2010-12-29 10:47:43Z saulius 
;
_cod_database_code 7050443

loop_
_symmetry_equiv_pos_as_xyz
'x, y, z'
'-x, -y, z+1/2'
'-x+1/2, y+1/2, z+1/2'
'x+1/2, -y+1/2, z'

loop_
_atom_site_label
_atom_site_type_symbol
_atom_site_fract_x
_atom_site_fract_y
_atom_site_fract_z
_atom_site_U_iso_or_equiv
_atom_site_adp_type
_atom_site_occupancy
_atom_site_symmetry_multiplicity
_atom_site_calc_flag
_atom_site_refinement_flags
_atom_site_disorder_assembly
_atom_site_disorder_group
Ni1 Ni 0.150348(11) 0.14141(3) 0.18080(3) 0.02414(8) Uani 1 1 d . . .
P1 P 0.06120(3) 0.11925(8) 0.12370(6) 0.02900(14) Uani 1 1 d . . .
P2 P 0.23889(2) 0.11061(8) 0.23816(5) 0.02541(13) Uani 1 1 d . . .
F1 F 0.13858(7) 0.4893(2) 0.24627(17) 0.0441(4) Uani 1 1 d . . .
F2 F 0.10684(9) 0.6271(2) 0.4555(2) 0.0583(5) Uani 1 1 d . . .
F3 F 0.08306(8) 0.4532(3) 0.65608(16) 0.0636(6) Uani 1 1 d . . .
F4 F 0.11527(8) 0.0178(2) 0.44655(15) 0.0420(4) Uani 1 1 d . . .
N1 N 0.10008(9) 0.2358(3) 0.5489(2) 0.0389(6) Uani 1 1 d . . .
C1 C 0.00746(11) 0.1688(4) 0.2392(3) 0.0386(6) Uani 1 1 d . . .
H1A H 0.0164 0.1115 0.3154 0.046 Uiso 1 1 calc R . .
H1B H 0.0115 0.2793 0.2584 0.046 Uiso 1 1 calc R . .
C2 C -0.05506(11) 0.1384(4) 0.2069(3) 0.0462(8) Uani 1 1 d . . .
H2A H -0.0661 0.2026 0.1368 0.069 Uiso 1 1 calc R . .
H2B H -0.0791 0.1632 0.2778 0.069 Uiso 1 1 calc R . .
H2C H -0.0599 0.0301 0.1853 0.069 Uiso 1 1 calc R . .
C3 C 0.04242(13) -0.0780(4) 0.0809(3) 0.0453(7) Uani 1 1 d . . .
H3A H 0.0020 -0.0805 0.0551 0.054 Uiso 1 1 calc R . .
H3B H 0.0658 -0.1091 0.0094 0.054 Uiso 1 1 calc R . .
C4 C 0.05105(16) -0.1931(4) 0.1834(5) 0.0653(9) Uani 1 1 d . . .
H4A H 0.0904 -0.1872 0.2131 0.098 Uiso 1 1 calc R . .
H4B H 0.0435 -0.2966 0.1524 0.098 Uiso 1 1 calc R . .
H4C H 0.0248 -0.1702 0.2512 0.098 Uiso 1 1 calc R . .
C5 C 0.03864(13) 0.2255(4) -0.0127(3) 0.0470(8) Uani 1 1 d . . .
H5A H 0.0621 0.1923 -0.0836 0.056 Uiso 1 1 calc R . .
H5B H -0.0015 0.1991 -0.0311 0.056 Uiso 1 1 calc R . .
C6 C 0.04358(16) 0.3984(5) 0.0008(5) 0.0692(12) Uani 1 1 d . . .
H6A H 0.0205 0.4325 0.0707 0.104 Uiso 1 1 calc R . .
H6B H 0.0299 0.4481 -0.0746 0.104 Uiso 1 1 calc R . .
H6C H 0.0835 0.4262 0.0148 0.104 Uiso 1 1 calc R . .
C7 C 0.26373(12) -0.0857(4) 0.2175(3) 0.0415(7) Uani 1 1 d . . .
H7A H 0.2631 -0.1112 0.1287 0.050 Uiso 1 1 calc R . .
H7B H 0.3037 -0.0933 0.2462 0.050 Uiso 1 1 calc R . .
C8 C 0.22761(18) -0.2018(4) 0.2870(4) 0.0625(10) Uani 1 1 d . . .
H8A H 0.2276 -0.1764 0.3749 0.094 Uiso 1 1 calc R . .
H8B H 0.2435 -0.3047 0.2754 0.094 Uiso 1 1 calc R . .
H8C H 0.1885 -0.1992 0.2556 0.094 Uiso 1 1 calc R . .
C9 C 0.29215(11) 0.2234(4) 0.1563(2) 0.0354(6) Uani 1 1 d . . .
H9A H 0.3306 0.1909 0.1833 0.042 Uiso 1 1 calc R . .
H9B H 0.2890 0.2021 0.0670 0.042 Uiso 1 1 calc R . .
C10 C 0.28576(13) 0.3950(3) 0.1776(4) 0.0469(7) Uani 1 1 d . . .
H10A H 0.2482 0.4286 0.1487 0.070 Uiso 1 1 calc R . .
H10B H 0.3156 0.4499 0.1323 0.070 Uiso 1 1 calc R . .
H10C H 0.2894 0.4170 0.2657 0.070 Uiso 1 1 calc R . .
C11 C 0.25569(10) 0.1503(3) 0.3996(2) 0.0323(5) Uani 1 1 d . . .
H11A H 0.2486 0.2605 0.4151 0.039 Uiso 1 1 calc R . .
H11B H 0.2287 0.0916 0.4514 0.039 Uiso 1 1 calc R . .
C12 C 0.31621(13) 0.1132(4) 0.4425(3) 0.0475(8) Uani 1 1 d . . .
H12A H 0.3236 0.0035 0.4315 0.071 Uiso 1 1 calc R . .
H12B H 0.3202 0.1400 0.5296 0.071 Uiso 1 1 calc R . .
H12C H 0.3436 0.1725 0.3938 0.071 Uiso 1 1 calc R . .
C13 C 0.12955(10) 0.2426(3) 0.3328(2) 0.0277(5) Uani 1 1 d . . .
C14 C 0.12649(10) 0.3995(3) 0.3436(2) 0.0312(5) Uani 1 1 d . . .
C15 C 0.11071(11) 0.4755(3) 0.4497(3) 0.0361(6) Uani 1 1 d . . .
C16 C 0.09834(11) 0.3859(4) 0.5491(2) 0.0422(7) Uani 1 1 d . . .
C17 C 0.11509(10) 0.1726(3) 0.4426(2) 0.0308(5) Uani 1 1 d . . .
C18 C 0.17271(11) 0.0628(4) 0.0157(2) 0.0399(7) Uani 1 1 d . . .
H18A H 0.1540 0.1240 -0.0482 0.060 Uiso 1 1 calc R . .
H18B H 0.1610 -0.0446 0.0079 0.060 Uiso 1 1 calc R . .
H18C H 0.2142 0.0703 0.0062 0.060 Uiso 1 1 calc R . .

loop_
_atom_site_aniso_label
_atom_site_aniso_U_11
_atom_site_aniso_U_22
_atom_site_aniso_U_33
_atom_site_aniso_U_23
_atom_site_aniso_U_13
_atom_site_aniso_U_12
Ni1 0.01966(12) 0.03118(15) 0.02158(11) -0.00165(16) 0.00035(11) -0.00022(12)
P1 0.0216(3) 0.0408(4) 0.0247(3) -0.0012(3) -0.0020(2) 0.0007(2)
P2 0.0198(3) 0.0325(3) 0.0239(3) -0.0008(3) 0.0007(2) 0.0001(2)
F1 0.0545(10) 0.0367(10) 0.0410(8) 0.0034(7) 0.0052(8) -0.0002(7)
F2 0.0589(12) 0.0492(13) 0.0668(12) -0.0212(10) -0.0018(10) 0.0041(9)
F3 0.0505(10) 0.0991(17) 0.0414(10) -0.0321(10) 0.0094(8) 0.0048(11)
F4 0.0488(10) 0.0395(10) 0.0377(8) 0.0053(7) 0.0046(7) -0.0025(7)
N1 0.0293(11) 0.0590(18) 0.0285(10) -0.0032(10) 0.0026(8) -0.0014(11)
C1 0.0236(11) 0.0587(19) 0.0335(13) -0.0080(13) 0.0006(10) 0.0037(11)
C2 0.0239(12) 0.073(2) 0.0415(16) -0.0006(14) -0.0013(10) 0.0063(13)
C3 0.0310(13) 0.056(2) 0.0490(16) -0.0145(15) 0.0001(12) -0.0076(13)
C4 0.059(2) 0.049(2) 0.088(3) 0.003(3) -0.005(2) -0.0054(15)
C5 0.0330(14) 0.071(2) 0.0366(14) 0.0127(14) -0.0060(11) 0.0021(14)
C6 0.0439(18) 0.075(3) 0.089(3) 0.040(2) -0.0080(18) -0.0040(18)
C7 0.0357(14) 0.0400(16) 0.0488(16) -0.0077(12) -0.0061(11) 0.0107(12)
C8 0.073(2) 0.0331(19) 0.082(3) 0.0081(18) -0.008(2) -0.0021(17)
C9 0.0237(11) 0.0503(17) 0.0321(14) 0.0059(11) 0.0023(9) -0.0022(11)
C10 0.0425(15) 0.0443(17) 0.0540(16) 0.0161(18) -0.0002(15) -0.0126(11)
C11 0.0252(11) 0.0472(17) 0.0245(10) -0.0003(10) -0.0025(9) -0.0030(11)
C12 0.0309(13) 0.071(2) 0.0403(14) -0.0001(15) -0.0093(11) 0.0018(14)
C13 0.0188(10) 0.0366(14) 0.0275(11) -0.0035(10) -0.0008(8) -0.0010(9)
C14 0.0241(11) 0.0361(15) 0.0333(12) -0.0038(11) -0.0026(9) -0.0011(10)
C15 0.0274(12) 0.0402(17) 0.0407(13) -0.0139(12) -0.0023(10) 0.0019(11)
C16 0.0257(12) 0.069(2) 0.0316(12) -0.0182(13) 0.0007(10) 0.0016(13)
C17 0.0231(10) 0.0404(16) 0.0288(11) -0.0024(10) 0.0007(9) -0.0034(10)
C18 0.0273(12) 0.062(2) 0.0302(12) -0.0128(13) 0.0003(10) 0.0013(12)

loop_
_atom_type_symbol
_atom_type_description
_atom_type_scat_dispersion_real
_atom_type_scat_dispersion_imag
_atom_type_scat_source
C C 0.0033 0.0016 'International Tables Vol C Tables 4.2.6.8 and 6.1.1.4'
H H 0.0000 0.0000 'International Tables Vol C Tables 4.2.6.8 and 6.1.1.4'
F F 0.0171 0.0103 'International Tables Vol C Tables 4.2.6.8 and 6.1.1.4'
N N 0.0061 0.0033 'International Tables Vol C Tables 4.2.6.8 and 6.1.1.4'
Ni Ni 0.3393 1.1124 'International Tables Vol C Tables 4.2.6.8 and 6.1.1.4'
P P 0.1023 0.0942 'International Tables Vol C Tables 4.2.6.8 and 6.1.1.4'

loop_
_geom_angle_atom_site_label_1
_geom_angle_atom_site_label_2
_geom_angle_atom_site_label_3
_geom_angle
_geom_angle_site_symmetry_1
_geom_angle_site_symmetry_3
_geom_angle_publ_flag
C13 Ni1 C18 173.02(13) . . ?
C13 Ni1 P2 92.99(7) . . ?
C18 Ni1 P2 87.95(8) . . ?
C13 Ni1 P1 92.37(7) . . ?
C18 Ni1 P1 88.05(8) . . ?
P2 Ni1 P1 167.87(3) . . ?
C5 P1 C1 103.72(14) . . ?
C5 P1 C3 101.56(16) . . ?
C1 P1 C3 103.28(14) . . ?
C5 P1 Ni1 117.51(10) . . ?
C1 P1 Ni1 116.26(9) . . ?
C3 P1 Ni1 112.56(10) . . ?
C9 P2 C7 103.15(14) . . ?
C9 P2 C11 102.61(12) . . ?
C7 P2 C11 103.12(14) . . ?
C9 P2 Ni1 116.50(9) . . ?
C7 P2 Ni1 112.59(10) . . ?
C11 P2 Ni1 117.04(8) . . ?
C16 N1 C17 115.1(3) . . ?
C2 C1 P1 117.5(2) . . ?
C4 C3 P1 113.8(2) . . ?
C6 C5 P1 113.8(3) . . ?
C8 C7 P2 112.7(2) . . ?
C10 C9 P2 112.86(19) . . ?
C12 C11 P2 116.87(19) . . ?
C14 C13 C17 110.7(2) . . ?
C14 C13 Ni1 122.66(19) . . ?
C17 C13 Ni1 126.6(2) . . ?
F1 C14 C13 120.0(2) . . ?
F1 C14 C15 115.7(3) . . ?
C13 C14 C15 124.3(3) . . ?
F2 C15 C16 121.2(3) . . ?
F2 C15 C14 122.5(3) . . ?
C16 C15 C14 116.3(3) . . ?
N1 C16 F3 116.3(3) . . ?
N1 C16 C15 124.4(2) . . ?
F3 C16 C15 119.3(3) . . ?
N1 C17 F4 112.8(2) . . ?
N1 C17 C13 129.2(3) . . ?
F4 C17 C13 117.9(2) . . ?

loop_
_geom_bond_atom_site_label_1
_geom_bond_atom_site_label_2
_geom_bond_distance
_geom_bond_site_symmetry_2
_geom_bond_publ_flag
Ni1 C13 1.936(2) . ?
Ni1 C18 1.991(3) . ?
Ni1 P2 2.1854(6) . ?
Ni1 P1 2.1902(7) . ?
P1 C5 1.826(3) . ?
P1 C1 1.831(3) . ?
P1 C3 1.836(3) . ?
P2 C9 1.822(3) . ?
P2 C7 1.823(3) . ?
P2 C11 1.831(2) . ?
F1 C14 1.346(3) . ?
F2 C15 1.327(3) . ?
F3 C16 1.351(3) . ?
F4 C17 1.351(3) . ?
N1 C16 1.309(4) . ?
N1 C17 1.328(3) . ?
C1 C2 1.531(4) . ?
C3 C4 1.514(6) . ?
C5 C6 1.520(6) . ?
C7 C8 1.522(5) . ?
C9 C10 1.522(4) . ?
C11 C12 1.529(4) . ?
C13 C14 1.375(4) . ?
C13 C17 1.383(4) . ?
C14 C15 1.380(4) . ?
C15 C16 1.364(4) . ?
